data_4337215
loop_
_publ_author_name
'Han, Jing'
'Nishihara, Sadafumi'
'Inoue, Katsuya'
'Kurmoo, Mohamedally'

_publ_section_title
;
 On the Nature of the Structural and Magnetic Phase Transitions in the
 Layered Perovskite-Like (CH3NH3)2[Fe(II)Cl4].
;
_journal_issue 4
_journal_name_full 'Inorganic chemistry'
_journal_page_first 2068
_journal_page_last 2075
_journal_paper_doi 10.1021/ic402535u
_journal_volume 53
_journal_year 2014
_chemical_formula_sum 'C H6 Cl2 Fe0.5 N'
_chemical_formula_weight 130.89
_chemical_name_systematic
; 
 ? 
;
_space_group_IT_number 56
_symmetry_space_group_name_Hall '-P 2ab 2ac'
_symmetry_space_group_name_H-M 'P c c n'
_atom_sites_solution_hydrogens geom
_atom_sites_solution_primary direct
_atom_sites_solution_secondary difmap
_audit_creation_method SHELXL-97
_cell_angle_alpha 90.00
_cell_angle_beta 90.00
_cell_angle_gamma 90.00
_cell_formula_units_Z 8
_cell_length_a 7.204(3)
_cell_length_b 7.204(3)
_cell_length_c 19.126(12)
_cell_measurement_temperature 273(2)
_cell_volume 992.6(9)
_computing_structure_refinement 'SHELXL-97 (Sheldrick, 1997)'
_computing_structure_solution 'SHELXS-97 (Sheldrick, 1990)'
_diffrn_ambient_temperature 273(2)
_diffrn_measured_fraction_theta_full 0.977
_diffrn_measured_fraction_theta_max 0.977
_diffrn_radiation_monochromator graphite
_diffrn_radiation_source 'fine-focus sealed tube'
_diffrn_radiation_type MoK\a
_diffrn_radiation_wavelength 0.71073
_diffrn_reflns_av_R_equivalents 0.0450
_diffrn_reflns_av_sigmaI/netI 0.0439
_diffrn_reflns_limit_h_max 8
_diffrn_reflns_limit_h_min -9
_diffrn_reflns_limit_k_max 9
_diffrn_reflns_limit_k_min -9
_diffrn_reflns_limit_l_max 21
_diffrn_reflns_limit_l_min -24
_diffrn_reflns_number 4977
_diffrn_reflns_theta_full 27.49
_diffrn_reflns_theta_max 27.49
_diffrn_reflns_theta_min 3.54
_exptl_absorpt_coefficient_mu 2.528
_exptl_absorpt_correction_T_max 0.9512
_exptl_absorpt_correction_T_min 0.3123
_exptl_crystal_density_diffrn 1.752
_exptl_crystal_density_method 'not measured'
_exptl_crystal_F_000 528
_exptl_crystal_size_max 0.60
_exptl_crystal_size_mid 0.40
_exptl_crystal_size_min 0.02
_refine_diff_density_max 0.752
_refine_diff_density_min -0.518
_refine_diff_density_rms 0.098
_refine_ls_extinction_method none
_refine_ls_goodness_of_fit_ref 1.254
_refine_ls_hydrogen_treatment mixed
_refine_ls_matrix_type full
_refine_ls_number_parameters 46
_refine_ls_number_reflns 1124
_refine_ls_number_restraints 0
_refine_ls_restrained_S_all 1.254
_refine_ls_R_factor_all 0.0608
_refine_ls_R_factor_gt 0.0501
_refine_ls_shift/su_max 0.001
_refine_ls_shift/su_mean 0.000
_refine_ls_structure_factor_coef Fsqd
_refine_ls_weighting_details 'calc w=1/[\s^2^(Fo^2^)+(0.0329P)^2^+2.3278P] where P=(Fo^2^+2Fc^2^)/3'
_refine_ls_weighting_scheme calc
_refine_ls_wR_factor_gt 0.1275
_refine_ls_wR_factor_ref 0.1361
_reflns_number_gt 937
_reflns_number_total 1124
_reflns_threshold_expression >2sigma(I)
_cod_data_source_file A-273K-1-Pccn.cif
_cod_data_source_block A-273K-1-Pccn
_cod_original_cell_volume 992.5(9)
_cod_original_sg_symbol_H-M '? P ccn'
_cod_original_formula_sum 'C H6 Cl2 Fe0.50 N'
_cod_database_code 4337215

loop_
_symmetry_equiv_pos_as_xyz
'x, y, z'
'-x+1/2, -y+1/2, z'
'x+1/2, -y, -z+1/2'
'-x, y+1/2, -z+1/2'
'-x, -y, -z'
'x-1/2, y-1/2, -z'
'-x-1/2, y, z-1/2'
'x, -y-1/2, z-1/2'

loop_
_atom_site_label
_atom_site_type_symbol
_atom_site_fract_x
_atom_site_fract_y
_atom_site_fract_z
_atom_site_U_iso_or_equiv
_atom_site_adp_type
_atom_site_occupancy
_atom_site_symmetry_multiplicity
_atom_site_calc_flag
_atom_site_refinement_flags
Cl1 Cl 0.51790(15) -0.02035(15) 0.37463(6) 0.0399(3) Uani 1 1 d .
Cl2 Cl 0.2500 -0.2500 0.50090(8) 0.0398(5) Uani 1 2 d S
Cl3 Cl 0.7500 -0.2500 0.51114(7) 0.0280(3) Uani 1 2 d S
Fe1 Fe 0.5000 0.0000 0.5000 0.0216(3) Uani 1 2 d S
N1 N 0.4916(5) 0.0093(5) 0.1140(2) 0.0395(9) Uani 1 1 d .
H1 H 0.5086 0.1287 0.1038 0.059 Uiso 1 1 calc R
H1A H 0.3770 -0.0242 0.1020 0.059 Uiso 1 1 calc R
H1B H 0.5734 -0.0591 0.0905 0.059 Uiso 1 1 calc R
C1 C 0.5171(8) -0.0188(8) 0.1877(3) 0.0618(16) Uani 1 1 d .
H1C H 0.5119 0.0986 0.2113 0.093 Uiso 1 1 calc R
H1D H 0.6357 -0.0756 0.1958 0.093 Uiso 1 1 calc R
H1E H 0.4206 -0.0983 0.2051 0.093 Uiso 1 1 calc R

loop_
_atom_site_aniso_label
_atom_site_aniso_U_11
_atom_site_aniso_U_22
_atom_site_aniso_U_33
_atom_site_aniso_U_23
_atom_site_aniso_U_13
_atom_site_aniso_U_12
Cl1 0.0474(7) 0.0438(6) 0.0285(6) -0.0002(4) 0.0001(4) 0.0109(5)
Cl2 0.0232(8) 0.0235(9) 0.0727(12) 0.000 0.000 -0.0107(6)
Cl3 0.0225(7) 0.0196(7) 0.0418(7) 0.000 0.000 0.0020(5)
Fe1 0.0187(4) 0.0177(4) 0.0283(5) -0.0001(2) 0.0002(2) -0.0051(3)
N1 0.042(2) 0.040(2) 0.036(2) -0.0039(14) 0.0028(14) 0.0010(18)
C1 0.075(4) 0.072(4) 0.038(3) 0.008(2) -0.005(2) 0.010(3)

loop_
_atom_type_symbol
_atom_type_description
_atom_type_scat_dispersion_real
_atom_type_scat_dispersion_imag
_atom_type_scat_source
C C 0.0033 0.0016 'International Tables Vol C Tables 4.2.6.8 and 6.1.1.4'
H H 0.0000 0.0000 'International Tables Vol C Tables 4.2.6.8 and 6.1.1.4'
N N 0.0061 0.0033 'International Tables Vol C Tables 4.2.6.8 and 6.1.1.4'
Cl Cl 0.1484 0.1585 'International Tables Vol C Tables 4.2.6.8 and 6.1.1.4'
Fe Fe 0.3463 0.8444 'International Tables Vol C Tables 4.2.6.8 and 6.1.1.4'

loop_
_geom_angle_atom_site_label_1
_geom_angle_atom_site_label_2
_geom_angle_atom_site_label_3
_geom_angle
_geom_angle_site_symmetry_1
_geom_angle_site_symmetry_3
Fe1 Cl2 Fe1 179.23(7) 2_545 .
Fe1 Cl3 Fe1 170.44(6) 2_645 .
Cl1 Fe1 Cl1 180.0 5_656 .
Cl1 Fe1 Cl2 90.09(4) 5_656 5_656
Cl1 Fe1 Cl2 89.91(4) . 5_656
Cl1 Fe1 Cl2 89.91(4) 5_656 .
Cl1 Fe1 Cl2 90.09(4) . .
Cl2 Fe1 Cl2 180.0 5_656 .
Cl1 Fe1 Cl3 89.86(4) 5_656 .
Cl1 Fe1 Cl3 90.14(4) . .
Cl2 Fe1 Cl3 90.03(3) 5_656 .
Cl2 Fe1 Cl3 89.97(3) . .
Cl1 Fe1 Cl3 90.14(4) 5_656 5_656
Cl1 Fe1 Cl3 89.86(4) . 5_656
Cl2 Fe1 Cl3 89.97(3) 5_656 5_656
Cl2 Fe1 Cl3 90.03(3) . 5_656
Cl3 Fe1 Cl3 180.0 . 5_656

loop_
_geom_bond_atom_site_label_1
_geom_bond_atom_site_label_2
_geom_bond_distance
_geom_bond_site_symmetry_2
Cl1 Fe1 2.4059(18) .
Cl2 Fe1 2.5469(8) 2_545
Cl2 Fe1 2.5469(8) .
Cl3 Fe1 2.5557(8) 2_645
Cl3 Fe1 2.5557(8) .
Fe1 Cl1 2.4058(18) 5_656
Fe1 Cl2 2.5469(8) 5_656
Fe1 Cl3 2.5558(8) 5_656
N1 C1 1.436(7) .

loop_
_geom_torsion_atom_site_label_1
_geom_torsion_atom_site_label_2
_geom_torsion_atom_site_label_3
_geom_torsion_atom_site_label_4
_geom_torsion
_geom_torsion_site_symmetry_1
_geom_torsion_site_symmetry_4
Fe1 Cl2 Fe1 Cl1 175.35(3) 2_545 5_656
Fe1 Cl2 Fe1 Cl1 -4.65(3) 2_545 .
Fe1 Cl2 Fe1 Cl2 -179(6) 2_545 5_656
Fe1 Cl2 Fe1 Cl3 -94.78(3) 2_545 .
Fe1 Cl2 Fe1 Cl3 85.22(3) 2_545 5_656
Fe1 Cl3 Fe1 Cl1 -179.70(3) 2_645 5_656
Fe1 Cl3 Fe1 Cl1 0.30(3) 2_645 .
Fe1 Cl3 Fe1 Cl2 -89.61(3) 2_645 5_656
Fe1 Cl3 Fe1 Cl2 90.39(3) 2_645 .
Fe1 Cl3 Fe1 Cl3 0(4) 2_645 5_656
